data_4331584
loop_
_publ_author_name
'Ashley N. Carolan'
'Gregory M. Cockrell'
'Neil J. Williams'
'Gang Zhang'
'Donald G. VanDerveer'
'Hee-Seung Lee'
'Randolph P. Thummel'
'Robert D. Hancock'

_publ_section_title
;
 Selectivity of the Highly Preorganized Tetradentate Ligand
 2,9-Di(pyrid-2-yl)-1,10-phenanthroline for Metal Ions in Aqueous
 Solution, Including Lanthanide(III) Ions and the Uranyl(VI) Cation
;
_journal_name_full 'Inorganic Chemistry'
_journal_page_first 15
_journal_page_last 27
_journal_paper_doi 10.1021/ic3002509
_journal_volume 52
_journal_year 2013
_chemical_formula_sum 'C22 H18 Bi Cl3 N4 O14'
_chemical_formula_weight 877.73
_chemical_name_systematic
; 
 ? 
;
_space_group_IT_number 2
_symmetry_cell_setting triclinic
_symmetry_space_group_name_Hall '-P 1'
_symmetry_space_group_name_H-M 'P -1'
_atom_sites_solution_hydrogens geom
_atom_sites_solution_primary direct
_atom_sites_solution_secondary difmap
_audit_creation_method SHELXL-97
_cell_angle_alpha 79.480(15)
_cell_angle_beta 80.320(14)
_cell_angle_gamma 72.610(13)
_cell_formula_units_Z 2
_cell_length_a 9.0538(10)
_cell_length_b 9.0953(8)
_cell_length_c 17.3130(14)
_cell_measurement_reflns_used 4219
_cell_measurement_temperature 153(2)
_cell_measurement_theta_max 26.3697
_cell_measurement_theta_min 2.4108
_cell_volume 1327.8(2)
_computing_cell_refinement 'CrystalClear (Rigaku/MSC,2006)'
_computing_data_collection 'CrystalClear (Rigaku/MSC,2006)'
_computing_data_reduction 'CrystalClear (Rigaku/MSC,2006)'
_computing_molecular_graphics 'SHELXTL 6.10 (Sheldrick,2008)'
_computing_publication_material 'SHELXTL 6.10 (Sheldrick,2008)'
_computing_structure_refinement 'SHELXTL 6.10 (Sheldrick,2008)'
_computing_structure_solution 'SHELXTL 6.10 (Sheldrick,2008)'
_diffrn_ambient_temperature 153(2)
_diffrn_detector_area_resol_mean 14.6306
_diffrn_measured_fraction_theta_full 0.995
_diffrn_measured_fraction_theta_max 0.995
_diffrn_measurement_details
;
scan:
    Number of images: 260
               Slice: -40.0000 - 90.0000
         Image width: 0.5000
            Exp time: 40.0000
       Rotation axis: Omega
               Omega: 0.0000
                 Chi: 45.0000
                 Phi: 0.0000
                 XTD: 27.6932
              2theta: -0.0806
scan:
    Number of images: 240
               Slice: -40.0000 - 80.0000
         Image width: 0.5000
            Exp time: 40.0000
       Rotation axis: Omega
               Omega: 0.0000
                 Chi: 45.0000
                 Phi: 90.0000
                 XTD: 27.6932
              2theta: -0.0806

;
_diffrn_measurement_device
;
Rigaku AFC8S Mercury CCD 
;
_diffrn_measurement_device_details
;
AFC8: Eulerian 3 circle
;
_diffrn_measurement_method omega
_diffrn_radiation_detector CCD
_diffrn_radiation_monochromator 'Graphite Monochromator'
_diffrn_radiation_source 'Sealed Tube'
_diffrn_radiation_type MoK\a
_diffrn_radiation_wavelength 0.71073
_diffrn_reflns_av_R_equivalents 0.0522
_diffrn_reflns_av_sigmaI/netI 0.0697
_diffrn_reflns_limit_h_max 10
_diffrn_reflns_limit_h_min -10
_diffrn_reflns_limit_k_max 10
_diffrn_reflns_limit_k_min -10
_diffrn_reflns_limit_l_max 20
_diffrn_reflns_limit_l_min -20
_diffrn_reflns_number 10022
_diffrn_reflns_reduction_process 'Lp corrections applied'
_diffrn_reflns_theta_full 25.05
_diffrn_reflns_theta_max 25.05
_diffrn_reflns_theta_min 2.37
_diffrn_standards_decay_% 0
_diffrn_standards_interval_count 0
_diffrn_standards_interval_time 0
_diffrn_standards_number 0
_exptl_absorpt_coefficient_mu 7.024
_exptl_absorpt_correction_T_max 0.7202
_exptl_absorpt_correction_T_min 0.1864
_exptl_absorpt_correction_type multi-scan
_exptl_absorpt_process_details 'Jacobson, R., (1998)'
_exptl_crystal_density_diffrn 2.195
_exptl_crystal_description rod
_exptl_crystal_F_000 848
_exptl_crystal_size_max 0.36
_exptl_crystal_size_mid 0.10
_exptl_crystal_size_min 0.05
_refine_diff_density_max 6.681
_refine_diff_density_min -2.610
_refine_diff_density_rms 0.340
_refine_ls_extinction_method none
_refine_ls_goodness_of_fit_ref 1.081
_refine_ls_hydrogen_treatment mixed
_refine_ls_matrix_type full
_refine_ls_number_parameters 414
_refine_ls_number_reflns 4669
_refine_ls_number_restraints 3
_refine_ls_restrained_S_all 1.081
_refine_ls_R_factor_all 0.0882
_refine_ls_R_factor_gt 0.0709
_refine_ls_shift/su_max 0.000
_refine_ls_shift/su_mean 0.000
_refine_ls_structure_factor_coef Fsqd
_refine_ls_weighting_details 'calc w=1/[\s^2^(Fo^2^)+(0.0871P)^2^+41.3212P] where P=(Fo^2^+2Fc^2^)/3'
_refine_ls_weighting_scheme calc
_refine_ls_wR_factor_gt 0.1722
_refine_ls_wR_factor_ref 0.1914
_reflns_number_gt 3889
_reflns_number_total 4669
_reflns_threshold_expression >2sigma(I)
_cod_data_source_file ic3002509_si_002_1.cif
_cod_data_source_block bi-dpp
_cod_database_code 4331584

loop_
_symmetry_equiv_pos_as_xyz
'x, y, z'
'-x, -y, -z'

loop_
_atom_site_label
_atom_site_type_symbol
_atom_site_fract_x
_atom_site_fract_y
_atom_site_fract_z
_atom_site_U_iso_or_equiv
_atom_site_adp_type
_atom_site_occupancy
_atom_site_symmetry_multiplicity
_atom_site_calc_flag
_atom_site_refinement_flags
Bi1 Bi -0.57471(6) 0.77345(6) 0.79746(3) 0.0224(2) Uani 1 1 d .
O1 O -0.4988(12) 0.9259(13) 0.6786(7) 0.033(2) Uani 1 1 d D
H1A H -0.47(2) 0.879(16) 0.640(6) 0.049 Uiso 1 1 d D
H1B H -0.53(2) 1.021(4) 0.670(9) 0.049 Uiso 1 1 d D
O2 O -0.6104(14) 0.5407(14) 0.8698(6) 0.038(3) Uani 1 1 d .
Cl1 Cl -0.6454(4) 1.2082(4) 0.79466(19) 0.0230(7) Uani 1 1 d .
O3 O -0.6285(18) 1.0603(13) 0.8424(7) 0.047(3) Uani 1 1 d .
O4 O -0.735(2) 1.339(2) 0.8301(13) 0.039(4) Uani 0.70 1 d P
O4' O -0.777(4) 1.294(5) 0.851(2) 0.020(9) Uiso 0.30 1 d P
O5 O -0.508(3) 1.264(3) 0.7813(16) 0.062(8) Uani 0.70 1 d P
O5' O -0.478(4) 1.206(4) 0.772(2) 0.005(7) Uiso 0.30 1 d P
O6 O -0.720(3) 1.209(3) 0.7269(14) 0.034(7) Uiso 0.70 1 d P
O6' O -0.691(5) 1.216(4) 0.718(2) 0.006(9) Uiso 0.30 1 d P
Cl2 Cl 0.7276(4) 0.2579(4) -0.0285(2) 0.0265(7) Uani 1 1 d .
O7 O 0.7272(14) 0.1779(12) 0.0525(6) 0.031(3) Uani 0.93 1 d P
O8 O 0.8805(16) 0.2168(19) -0.0686(7) 0.041(3) Uani 0.93 1 d P
O9 O 0.6255(15) 0.2122(17) -0.0665(8) 0.044(3) Uani 0.93 1 d P
O10 O 0.6740(16) 0.4239(13) -0.0260(6) 0.038(3) Uani 0.93 1 d P
O9' O 0.893(7) 0.296(7) -0.093(3) 0.053(14) Uiso 0.28 1 d P
N1 N -0.3359(13) 0.7464(14) 0.8624(7) 0.023(2) Uani 1 1 d .
N2 N -0.3417(13) 0.5880(13) 0.7472(7) 0.021(2) Uani 1 1 d .
N3 N -0.6254(13) 0.6538(12) 0.6953(6) 0.018(2) Uani 1 1 d .
N4 N -0.8536(13) 0.8663(14) 0.7675(6) 0.022(2) Uani 1 1 d .
C1 C -0.3452(17) 0.8247(18) 0.9233(8) 0.025(3) Uani 1 1 d .
H1 H -0.4404 0.9007 0.9382 0.029 Uiso 1 1 calc R
C2 C -0.2156(17) 0.7951(17) 0.9650(8) 0.026(3) Uani 1 1 d .
H2 H -0.2223 0.8471 1.0095 0.031 Uiso 1 1 calc R
C3 C -0.0806(17) 0.6905(18) 0.9403(9) 0.027(3) Uani 1 1 d .
H3 H 0.0097 0.6723 0.9667 0.033 Uiso 1 1 calc R
C4 C -0.0707(17) 0.6116(17) 0.8797(9) 0.026(3) Uani 1 1 d .
H4 H 0.0238 0.5357 0.8637 0.032 Uiso 1 1 calc R
C5 C -0.2040(16) 0.6451(16) 0.8407(8) 0.023(3) Uani 1 1 d .
C6 C -0.2058(15) 0.5581(15) 0.7771(8) 0.018(3) Uani 1 1 d .
C7 C -0.0725(16) 0.4479(16) 0.7443(9) 0.024(3) Uani 1 1 d .
H7 H 0.0261 0.4274 0.7637 0.028 Uiso 1 1 calc R
C8 C -0.0841(16) 0.3717(17) 0.6857(9) 0.026(3) Uani 1 1 d .
H8 H 0.0072 0.3001 0.6632 0.031 Uiso 1 1 calc R
C9 C -0.2260(16) 0.3963(17) 0.6580(8) 0.023(3) Uani 1 1 d .
C10 C -0.2471(19) 0.301(2) 0.6039(7) 0.031(4) Uani 1 1 d .
H10 H -0.1625 0.2178 0.5857 0.037 Uiso 1 1 calc R
C11 C -0.3916(18) 0.3349(17) 0.5799(8) 0.025(3) Uani 1 1 d .
H11 H -0.4039 0.2792 0.5404 0.030 Uiso 1 1 calc R
C12 C -0.5271(17) 0.4502(15) 0.6108(7) 0.019(3) Uani 1 1 d .
C13 C -0.5046(16) 0.5385(16) 0.6664(8) 0.021(3) Uani 1 1 d .
C14 C -0.3572(15) 0.5112(14) 0.6916(7) 0.018(3) Uani 1 1 d .
C15 C -0.6743(16) 0.4860(16) 0.5876(8) 0.021(3) Uani 1 1 d .
H15 H -0.6924 0.4276 0.5509 0.025 Uiso 1 1 calc R
C16 C -0.7950(18) 0.6033(18) 0.6160(8) 0.026(3) Uani 1 1 d .
H16 H -0.8961 0.6284 0.5988 0.032 Uiso 1 1 calc R
C17 C -0.7669(16) 0.6877(15) 0.6720(8) 0.020(3) Uani 1 1 d .
C18 C -0.8908(16) 0.8099(16) 0.7087(7) 0.020(3) Uani 1 1 d .
C19 C -1.0416(16) 0.8657(17) 0.6846(8) 0.024(3) Uani 1 1 d .
H19 H -1.0663 0.8295 0.6409 0.029 Uiso 1 1 calc R
C20 C -1.1496(17) 0.9715(17) 0.7247(8) 0.024(3) Uani 1 1 d .
H20 H -1.2534 1.0078 0.7100 0.029 Uiso 1 1 calc R
C21 C -1.1172(16) 1.0292(17) 0.7855(9) 0.027(3) Uani 1 1 d .
H21 H -1.1956 1.1049 0.8133 0.032 Uiso 1 1 calc R
C22 C -0.9627(16) 0.9723(15) 0.8060(8) 0.023(3) Uani 1 1 d .
H22 H -0.9358 1.0108 0.8483 0.027 Uiso 1 1 calc R
Cl3 Cl 0.2429(4) 0.1478(4) 0.4994(2) 0.0285(8) Uani 1 1 d .
O11 O 0.2383(15) 0.0147(16) 0.4703(8) 0.050(3) Uani 1 1 d .
O12 O 0.1084(16) 0.2746(18) 0.4826(8) 0.058(4) Uani 1 1 d .
O13 O 0.3808(16) 0.1954(16) 0.4575(9) 0.053(3) Uani 1 1 d .
O14 O 0.2460(17) 0.1183(17) 0.5821(7) 0.053(4) Uani 1 1 d .

loop_
_atom_site_aniso_label
_atom_site_aniso_U_11
_atom_site_aniso_U_22
_atom_site_aniso_U_33
_atom_site_aniso_U_23
_atom_site_aniso_U_13
_atom_site_aniso_U_12
Bi1 0.0190(3) 0.0282(3) 0.0230(3) -0.0116(2) -0.00443(19) -0.0053(2)
O1 0.023(5) 0.031(6) 0.043(6) -0.015(5) 0.002(5) -0.001(5)
O2 0.050(7) 0.035(6) 0.027(6) -0.012(5) -0.003(5) -0.006(5)
Cl1 0.0251(16) 0.0220(16) 0.0241(16) -0.0047(13) -0.0092(13) -0.0056(13)
O3 0.096(11) 0.020(6) 0.031(6) 0.007(5) -0.028(6) -0.022(6)
O4 0.028(9) 0.015(8) 0.069(13) -0.013(9) -0.011(9) 0.007(7)
O5 0.043(14) 0.08(2) 0.054(14) 0.031(15) -0.022(11) -0.013(14)
Cl2 0.0263(17) 0.0347(19) 0.0217(16) -0.0068(14) -0.0038(13) -0.0111(15)
O7 0.045(7) 0.018(5) 0.021(5) 0.000(4) -0.005(5) 0.004(5)
O8 0.046(8) 0.059(9) 0.028(6) -0.012(7) 0.003(5) -0.032(7)
O9 0.038(7) 0.062(9) 0.045(7) -0.024(7) -0.015(6) -0.019(7)
O10 0.071(9) 0.015(5) 0.017(5) 0.000(4) 0.011(5) -0.008(6)
N1 0.018(6) 0.029(6) 0.026(6) -0.004(5) -0.012(5) -0.005(5)
N2 0.016(5) 0.022(6) 0.022(6) -0.002(5) 0.001(4) 0.000(5)
N3 0.025(6) 0.012(5) 0.019(5) -0.005(4) -0.004(4) -0.003(5)
N4 0.015(5) 0.034(7) 0.016(5) -0.005(5) -0.007(4) -0.004(5)
C1 0.022(7) 0.032(8) 0.022(7) -0.007(6) -0.001(5) -0.010(6)
C2 0.033(8) 0.026(8) 0.024(7) -0.006(6) -0.019(6) -0.005(6)
C3 0.020(7) 0.029(8) 0.034(8) -0.003(6) -0.001(6) -0.011(6)
C4 0.022(7) 0.023(7) 0.037(8) 0.001(6) -0.013(6) -0.009(6)
C5 0.026(7) 0.015(7) 0.028(7) 0.001(6) -0.004(6) -0.009(6)
C6 0.016(6) 0.016(6) 0.023(7) 0.004(5) -0.004(5) -0.006(5)
C7 0.020(7) 0.017(7) 0.036(8) -0.004(6) -0.006(6) -0.007(5)
C8 0.015(6) 0.027(8) 0.030(7) -0.004(6) -0.005(5) 0.003(6)
C9 0.020(7) 0.026(7) 0.020(7) -0.003(6) -0.003(5) -0.002(6)
C10 0.039(9) 0.056(10) 0.005(6) -0.013(6) 0.008(6) -0.026(8)
C11 0.038(8) 0.020(7) 0.022(7) 0.000(6) -0.007(6) -0.014(6)
C12 0.037(8) 0.012(6) 0.010(6) 0.002(5) -0.003(5) -0.010(6)
C13 0.023(7) 0.021(7) 0.024(7) -0.014(6) -0.001(5) -0.011(6)
C14 0.020(6) 0.006(6) 0.019(6) 0.000(5) 0.003(5) 0.007(5)
C15 0.027(7) 0.023(7) 0.018(6) -0.006(5) -0.009(5) -0.008(6)
C16 0.031(8) 0.036(8) 0.014(6) -0.003(6) -0.001(5) -0.013(7)
C17 0.025(7) 0.015(6) 0.019(6) 0.005(5) -0.012(5) -0.003(5)
C18 0.029(7) 0.022(7) 0.012(6) -0.005(5) -0.014(5) -0.003(6)
C19 0.023(7) 0.031(8) 0.027(7) -0.006(6) -0.006(6) -0.017(6)
C20 0.023(7) 0.025(7) 0.025(7) 0.003(6) -0.010(6) -0.007(6)
C21 0.020(7) 0.027(8) 0.031(8) -0.004(6) -0.004(6) -0.002(6)
C22 0.029(7) 0.013(6) 0.025(7) -0.005(5) 0.006(6) -0.008(6)
Cl3 0.0265(17) 0.0333(19) 0.0262(17) -0.0136(15) -0.0081(14) -0.0009(15)
O11 0.050(8) 0.051(8) 0.060(8) -0.038(7) -0.010(6) -0.010(6)
O12 0.042(7) 0.068(10) 0.058(8) -0.021(7) -0.027(6) 0.014(7)
O13 0.050(8) 0.042(7) 0.077(10) -0.027(7) -0.008(7) -0.018(6)
O14 0.061(9) 0.057(9) 0.032(6) -0.001(6) -0.025(6) 0.005(7)

loop_
_atom_type_symbol
_atom_type_description
_atom_type_scat_dispersion_real
_atom_type_scat_dispersion_imag
_atom_type_scat_source
C C 0.0033 0.0016 'International Tables Vol C Tables 4.2.6.8 and 6.1.1.4'
H H 0.0000 0.0000 'International Tables Vol C Tables 4.2.6.8 and 6.1.1.4'
Bi Bi -4.1077 10.2566 'International Tables Vol C Tables 4.2.6.8 and 6.1.1.4'
Cl Cl 0.1484 0.1585 'International Tables Vol C Tables 4.2.6.8 and 6.1.1.4'
N N 0.0061 0.0033 'International Tables Vol C Tables 4.2.6.8 and 6.1.1.4'
O O 0.0106 0.0060 'International Tables Vol C Tables 4.2.6.8 and 6.1.1.4'

loop_
_geom_angle_atom_site_label_1
_geom_angle_atom_site_label_2
_geom_angle_atom_site_label_3
_geom_angle
O2 Bi1 O1 152.4(4)
O2 Bi1 N3 79.1(4)
O1 Bi1 N3 76.7(4)
O2 Bi1 N2 79.1(4)
O1 Bi1 N2 79.9(4)
N3 Bi1 N2 68.8(4)
O2 Bi1 N4 92.1(4)
O1 Bi1 N4 90.1(4)
N3 Bi1 N4 65.9(4)
N2 Bi1 N4 134.6(4)
O2 Bi1 N1 92.0(4)
O1 Bi1 N1 95.4(4)
N3 Bi1 N1 134.3(4)
N2 Bi1 N1 65.6(4)
N4 Bi1 N1 159.8(4)
O2 Bi1 O3 130.8(4)
O1 Bi1 O3 76.8(4)
N3 Bi1 O3 140.7(4)
N2 Bi1 O3 133.1(4)
N4 Bi1 O3 85.7(4)
N1 Bi1 O3 76.7(4)
Bi1 O1 H1A 115(10)
Bi1 O1 H1B 122(10)
H1A O1 H1B 118(7)
O4 Cl1 O3 116.9(11)
O4 Cl1 O6' 110.2(16)
O3 Cl1 O6' 114.4(15)
O4 Cl1 O6 106.2(12)
O3 Cl1 O6 108.2(11)
O6' Cl1 O6 12.0(18)
O4 Cl1 O5 92.0(16)
O3 Cl1 O5 114.5(11)
O6' Cl1 O5 106(2)
O6 Cl1 O5 118.3(14)
O4 Cl1 O5' 113.2(15)
O3 Cl1 O5' 100.2(16)
O6' Cl1 O5' 100(2)
O6 Cl1 O5' 112.1(18)
O5 Cl1 O5' 21.5(16)
O4 Cl1 O4' 25.5(12)
O3 Cl1 O4' 94.7(16)
O6' Cl1 O4' 113(2)
O6 Cl1 O4' 104.1(17)
O5 Cl1 O4' 114(2)
O5' Cl1 O4' 133.6(19)
Cl1 O3 Bi1 129.3(7)
O4' O4 Cl1 87(4)
O4 O4' Cl1 67(4)
O5' O5 Cl1 84(6)
O5 O5' Cl1 74(6)
O9 Cl2 O8 110.1(8)
O9 Cl2 O10 110.1(9)
O8 Cl2 O10 110.4(8)
O9 Cl2 O7 108.5(8)
O8 Cl2 O7 109.4(8)
O10 Cl2 O7 108.4(6)
O9 Cl2 O9' 114.0(19)
O8 Cl2 O9' 25.2(18)
O10 Cl2 O9' 86.3(19)
O7 Cl2 O9' 126.4(19)
O9' O8 Cl2 105(5)
O8 O9' Cl2 50(4)
C5 N1 C1 119.7(12)
C5 N1 Bi1 119.1(9)
C1 N1 Bi1 120.9(9)
C14 N2 C6 122.1(11)
C14 N2 Bi1 116.4(8)
C6 N2 Bi1 121.4(9)
C17 N3 C13 120.8(11)
C17 N3 Bi1 122.5(9)
C13 N3 Bi1 116.4(8)
C22 N4 C18 119.7(12)
C22 N4 Bi1 122.2(9)
C18 N4 Bi1 118.0(9)
N1 C1 C2 120.4(13)
N1 C1 H1 119.8
C2 C1 H1 119.8
C3 C2 C1 118.1(13)
C3 C2 H2 120.9
C1 C2 H2 120.9
C4 C3 C2 121.7(14)
C4 C3 H3 119.1
C2 C3 H3 119.1
C3 C4 C5 117.5(14)
C3 C4 H4 121.2
C5 C4 H4 121.2
N1 C5 C4 122.4(13)
N1 C5 C6 116.5(12)
C4 C5 C6 120.9(13)
N2 C6 C7 118.5(12)
N2 C6 C5 117.4(12)
C7 C6 C5 124.2(12)
C8 C7 C6 120.5(13)
C8 C7 H7 119.8
C6 C7 H7 119.8
C7 C8 C9 121.0(13)
C7 C8 H8 119.5
C9 C8 H8 119.5
C8 C9 C14 116.7(13)
C8 C9 C10 122.2(13)
C14 C9 C10 120.8(13)
C11 C10 C9 117.8(14)
C11 C10 H10 121.1
C9 C10 H10 121.1
C10 C11 C12 123.5(13)
C10 C11 H11 118.3
C12 C11 H11 118.3
C15 C12 C13 117.9(12)
C15 C12 C11 124.6(12)
C13 C12 C11 117.5(12)
N3 C13 C14 118.2(11)
N3 C13 C12 120.7(12)
C14 C13 C12 121.2(12)
N2 C14 C13 119.9(11)
N2 C14 C9 121.2(12)
C13 C14 C9 118.9(12)
C16 C15 C12 121.3(12)
C16 C15 H15 119.4
C12 C15 H15 119.4
C15 C16 C17 118.8(13)
C15 C16 H16 120.6
C17 C16 H16 120.6
N3 C17 C16 120.6(13)
N3 C17 C18 116.7(11)
C16 C17 C18 122.7(12)
N4 C18 C19 121.1(12)
N4 C18 C17 116.6(12)
C19 C18 C17 122.3(11)
C20 C19 C18 117.9(12)
C20 C19 H19 121.0
C18 C19 H19 121.0
C19 C20 C21 122.6(13)
C19 C20 H20 118.7
C21 C20 H20 118.7
C20 C21 C22 117.2(13)
C20 C21 H21 121.4
C22 C21 H21 121.4
N4 C22 C21 121.4(13)
N4 C22 H22 119.3
C21 C22 H22 119.3
O11 Cl3 O14 110.9(9)
O11 Cl3 O12 110.6(9)
O14 Cl3 O12 108.2(8)
O11 Cl3 O13 108.2(8)
O14 Cl3 O13 111.8(9)
O12 Cl3 O13 107.2(9)

loop_
_geom_bond_atom_site_label_1
_geom_bond_atom_site_label_2
_geom_bond_distance
Bi1 O2 2.337(12)
Bi1 O1 2.383(11)
Bi1 N3 2.407(11)
Bi1 N2 2.417(11)
Bi1 N4 2.523(11)
Bi1 N1 2.529(11)
Bi1 O3 2.739(11)
O1 H1A 0.82(2)
O1 H1B 0.82(2)
Cl1 O4 1.407(16)
Cl1 O3 1.425(11)
Cl1 O6' 1.44(4)
Cl1 O6 1.45(2)
Cl1 O5 1.45(3)
Cl1 O5' 1.50(4)
Cl1 O4' 1.52(4)
O4 O4' 0.66(3)
O5 O5' 0.55(4)
Cl2 O9 1.411(12)
Cl2 O8 1.414(13)
Cl2 O10 1.448(11)
Cl2 O7 1.458(11)
Cl2 O9' 1.79(6)
O8 O9' 0.79(6)
N1 C5 1.317(19)
N1 C1 1.354(18)
N2 C14 1.336(18)
N2 C6 1.349(17)
N3 C17 1.339(18)
N3 C13 1.366(17)
N4 C22 1.339(18)
N4 C18 1.350(16)
C1 C2 1.41(2)
C1 H1 0.9600
C2 C3 1.36(2)
C2 H2 0.9600
C3 C4 1.35(2)
C3 H3 0.9600
C4 C5 1.41(2)
C4 H4 0.9600
C5 C6 1.47(2)
C6 C7 1.428(19)
C7 C8 1.36(2)
C7 H7 0.9600
C8 C9 1.39(2)
C8 H8 0.9600
C9 C14 1.445(18)
C9 C10 1.45(2)
C10 C11 1.37(2)
C10 H10 0.9600
C11 C12 1.45(2)
C11 H11 0.9600
C12 C15 1.39(2)
C12 C13 1.435(17)
C13 C14 1.411(19)
C15 C16 1.37(2)
C15 H15 0.9600
C16 C17 1.436(19)
C16 H16 0.9600
C17 C18 1.474(19)
C18 C19 1.41(2)
C19 C20 1.35(2)
C19 H19 0.9600
C20 C21 1.37(2)
C20 H20 0.9600
C21 C22 1.42(2)
C21 H21 0.9600
C22 H22 0.9600
Cl3 O11 1.408(12)
Cl3 O14 1.410(12)
Cl3 O12 1.434(13)
Cl3 O13 1.475(14)

loop_
_geom_torsion_atom_site_label_1
_geom_torsion_atom_site_label_2
_geom_torsion_atom_site_label_3
_geom_torsion_atom_site_label_4
_geom_torsion
O4 Cl1 O3 Bi1 153.3(11)
O6' Cl1 O3 Bi1 22(2)
O6 Cl1 O3 Bi1 33.5(15)
O5 Cl1 O3 Bi1 -100.9(17)
O5' Cl1 O3 Bi1 -84.0(16)
O4' Cl1 O3 Bi1 140.1(17)
O2 Bi1 O3 Cl1 -161.5(9)
O1 Bi1 O3 Cl1 18.6(10)
N3 Bi1 O3 Cl1 -30.2(15)
N2 Bi1 O3 Cl1 80.8(12)
N4 Bi1 O3 Cl1 -72.5(11)
N1 Bi1 O3 Cl1 117.4(11)
O3 Cl1 O4 O4' -32(4)
O6' Cl1 O4 O4' 101(4)
O6 Cl1 O4 O4' 89(4)
O5 Cl1 O4 O4' -151(4)
O5' Cl1 O4 O4' -148(4)
O3 Cl1 O4' O4 152(4)
O6' Cl1 O4' O4 -89(4)
O6 Cl1 O4' O4 -98(4)
O5 Cl1 O4' O4 32(4)
O5' Cl1 O4' O4 43(5)
O4 Cl1 O5 O5' 172(6)
O3 Cl1 O5 O5' 51(6)
O6' Cl1 O5 O5' -76(6)
O6 Cl1 O5 O5' -78(6)
O4' Cl1 O5 O5' 159(6)
O4 Cl1 O5' O5 -9(7)
O3 Cl1 O5' O5 -134(6)
O6' Cl1 O5' O5 109(6)
O6 Cl1 O5' O5 111(6)
O4' Cl1 O5' O5 -27(7)
O9 Cl2 O8 O9' 104(5)
O10 Cl2 O8 O9' -18(5)
O7 Cl2 O8 O9' -137(5)
O9 Cl2 O9' O8 -86(4)
O10 Cl2 O9' O8 163(4)
O7 Cl2 O9' O8 53(5)
O2 Bi1 N1 C5 75.2(10)
O1 Bi1 N1 C5 -78.2(10)
N3 Bi1 N1 C5 -1.5(13)
N2 Bi1 N1 C5 -1.9(10)
N4 Bi1 N1 C5 176.8(10)
O3 Bi1 N1 C5 -153.3(11)
O2 Bi1 N1 C1 -99.3(11)
O1 Bi1 N1 C1 107.4(11)
N3 Bi1 N1 C1 -176.0(9)
N2 Bi1 N1 C1 -176.3(12)
N4 Bi1 N1 C1 2.4(18)
O3 Bi1 N1 C1 32.3(10)
O2 Bi1 N2 C14 80.6(9)
O1 Bi1 N2 C14 -81.4(9)
N3 Bi1 N2 C14 -1.8(9)
N4 Bi1 N2 C14 -1.4(12)
N1 Bi1 N2 C14 178.0(10)
O3 Bi1 N2 C14 -142.4(8)
O2 Bi1 N2 C6 -95.8(10)
O1 Bi1 N2 C6 102.2(10)
N3 Bi1 N2 C6 -178.2(11)
N4 Bi1 N2 C6 -177.9(8)
N1 Bi1 N2 C6 1.5(9)
O3 Bi1 N2 C6 41.1(11)
O2 Bi1 N3 C17 96.7(10)
O1 Bi1 N3 C17 -96.7(10)
N2 Bi1 N3 C17 179.1(11)
N4 Bi1 N3 C17 -0.6(9)
N1 Bi1 N3 C17 178.8(9)
O3 Bi1 N3 C17 -47.9(12)
O2 Bi1 N3 C13 -77.8(9)
O1 Bi1 N3 C13 88.7(9)
N2 Bi1 N3 C13 4.6(9)
N4 Bi1 N3 C13 -175.1(10)
N1 Bi1 N3 C13 4.2(12)
O3 Bi1 N3 C13 137.6(9)
O2 Bi1 N4 C22 102.6(10)
O1 Bi1 N4 C22 -104.9(10)
N3 Bi1 N4 C22 179.7(11)
N2 Bi1 N4 C22 179.3(9)
N1 Bi1 N4 C22 0.9(18)
O3 Bi1 N4 C22 -28.2(10)
O2 Bi1 N4 C18 -79.7(10)
O1 Bi1 N4 C18 72.8(10)
N3 Bi1 N4 C18 -2.7(9)
N2 Bi1 N4 C18 -3.0(12)
N1 Bi1 N4 C18 178.6(10)
O3 Bi1 N4 C18 149.5(10)
C5 N1 C1 C2 -2(2)
Bi1 N1 C1 C2 172.6(10)
N1 C1 C2 C3 2(2)
C1 C2 C3 C4 -3(2)
C2 C3 C4 C5 2(2)
C1 N1 C5 C4 1(2)
Bi1 N1 C5 C4 -173.2(10)
C1 N1 C5 C6 176.6(12)
Bi1 N1 C5 C6 2.1(16)
C3 C4 C5 N1 -1(2)
C3 C4 C5 C6 -176.5(13)
C14 N2 C6 C7 4.1(19)
Bi1 N2 C6 C7 -179.6(9)
C14 N2 C6 C5 -177.4(12)
Bi1 N2 C6 C5 -1.1(15)
N1 C5 C6 N2 -0.7(18)
C4 C5 C6 N2 174.7(12)
N1 C5 C6 C7 177.7(12)
C4 C5 C6 C7 -7(2)
N2 C6 C7 C8 -2(2)
C5 C6 C7 C8 179.7(13)
C6 C7 C8 C9 -2(2)
C7 C8 C9 C14 3(2)
C7 C8 C9 C10 -171.1(14)
C8 C9 C10 C11 -179.9(13)
C14 C9 C10 C11 6(2)
C9 C10 C11 C12 -6(2)
C10 C11 C12 C15 -179.9(13)
C10 C11 C12 C13 3(2)
C17 N3 C13 C14 178.3(12)
Bi1 N3 C13 C14 -7.1(15)
C17 N3 C13 C12 -0.5(19)
Bi1 N3 C13 C12 174.2(9)
C15 C12 C13 N3 0.1(19)
C11 C12 C13 N3 177.0(12)
C15 C12 C13 C14 -178.6(12)
C11 C12 C13 C14 -1.7(19)
C6 N2 C14 C13 175.3(12)
Bi1 N2 C14 C13 -1.1(15)
C6 N2 C14 C9 -2.8(19)
Bi1 N2 C14 C9 -179.3(9)
N3 C13 C14 N2 5.6(19)
C12 C13 C14 N2 -175.7(12)
N3 C13 C14 C9 -176.2(12)
C12 C13 C14 C9 2.5(19)
C8 C9 C14 N2 -0.8(19)
C10 C9 C14 N2 173.3(13)
C8 C9 C14 C13 -178.9(13)
C10 C9 C14 C13 -4.9(19)
C13 C12 C15 C16 0.7(19)
C11 C12 C15 C16 -176.0(13)
C12 C15 C16 C17 -1(2)
C13 N3 C17 C16 0.0(19)
Bi1 N3 C17 C16 -174.3(9)
C13 N3 C17 C18 177.8(12)
Bi1 N3 C17 C18 3.5(16)
C15 C16 C17 N3 1(2)
C15 C16 C17 C18 -176.8(12)
C22 N4 C18 C19 3(2)
Bi1 N4 C18 C19 -175.0(10)
C22 N4 C18 C17 -176.9(12)
Bi1 N4 C18 C17 5.3(16)
N3 C17 C18 N4 -5.8(18)
C16 C17 C18 N4 171.9(12)
N3 C17 C18 C19 174.5(12)
C16 C17 C18 C19 -8(2)
N4 C18 C19 C20 -3(2)
C17 C18 C19 C20 176.4(13)
C18 C19 C20 C21 2(2)
C19 C20 C21 C22 0(2)
C18 N4 C22 C21 -1(2)
Bi1 N4 C22 C21 176.7(10)
C20 C21 C22 N4 0(2)
